data_1557252
loop_
_publ_author_name
'Shraddha, K. N.'
'Devika, S.'
'Begum, Noor Shahina'

_publ_section_title
;
 4-Chloro-2-[1-(4-ethylphenyl)-4,5-diphenyl-1<i>H</i>-imidazol-2-yl]phenol
;
_journal_coeditor_code ZL4037
_journal_issue 1
_journal_name_full IUCrData
_journal_page_first x191690
_journal_paper_doi 10.1107/S2414314619016900
_journal_volume 5
_journal_year 2020
_chemical_formula_iupac 'C29 H23 Cl N2 O'
_chemical_formula_moiety 'C29 H23 Cl N2 O'
_chemical_formula_sum 'C29 H23 Cl N2 O'
_chemical_formula_weight 450.94
_chemical_name_systematic
;
4-Chloro-2-[1-(4-ethylphenyl)-4,5-diphenyl-1<i>H</i>-imidazol-2-yl]phenol
;
_space_group_crystal_system monoclinic
_space_group_IT_number 14
_space_group_name_Hall '-P 2yn'
_space_group_name_H-M_alt 'P 1 21/n 1'
_atom_sites_solution_hydrogens geom
_atom_sites_solution_primary direct
_atom_sites_solution_secondary difmap
_audit_creation_method SHELXL-2018/3
_cell_angle_alpha 90
_cell_angle_beta 100.599(3)
_cell_angle_gamma 90
_cell_formula_units_Z 4
_cell_length_a 9.0627(6)
_cell_length_b 10.7595(8)
_cell_length_c 24.4636(19)
_cell_measurement_reflns_used 4807
_cell_measurement_temperature 297(2)
_cell_measurement_theta_max 26.454
_cell_measurement_theta_min 2.580
_cell_volume 2344.7(3)
_computing_cell_refinement
;
SAINT-Plus (Bruker, 1998)
;
_computing_data_collection
;
SMART (Bruker, 1998)
;
_computing_data_reduction
;
SAINT-Plus (Bruker, 1998)
;
_computing_molecular_graphics
;
ORTEP-3 for Windows (Farrugia, 2012)
;
_computing_publication_material
;
SHELXL2018 (Sheldrick, 2015)
;
_computing_structure_refinement
;
SHELXL2018 (Sheldrick, 2015)
;
_computing_structure_solution
;
SHELXS97 (Sheldrick, 2008)
;
_diffrn_ambient_temperature 297(2)
_diffrn_measured_fraction_theta_full 0.994
_diffrn_measured_fraction_theta_max 0.990
_diffrn_measurement_device_type 'Bruker SMART APEX CCD'
_diffrn_measurement_method '\w scans'
_diffrn_radiation_type MoK\a
_diffrn_radiation_wavelength 0.71073
_diffrn_reflns_av_R_equivalents 0.0442
_diffrn_reflns_av_unetI/netI 0.0301
_diffrn_reflns_limit_h_max 11
_diffrn_reflns_limit_h_min -11
_diffrn_reflns_limit_k_max 13
_diffrn_reflns_limit_k_min -13
_diffrn_reflns_limit_l_max 30
_diffrn_reflns_limit_l_min -30
_diffrn_reflns_number 34596
_diffrn_reflns_theta_full 25.242
_diffrn_reflns_theta_max 26.454
_diffrn_reflns_theta_min 2.580
_diffrn_source 'fine-focus sealed tube'
_exptl_absorpt_coefficient_mu 0.187
_exptl_absorpt_correction_T_max 0.9281
_exptl_absorpt_correction_T_min 0.8214
_exptl_absorpt_correction_type multi-scan
_exptl_absorpt_process_details
;
(SADABS; Bruker, 1998)
;
_exptl_crystal_colour colorless
_exptl_crystal_density_diffrn 1.277
_exptl_crystal_description block
_exptl_crystal_F_000 944
_exptl_crystal_size_max 0.450
_exptl_crystal_size_mid 0.380
_exptl_crystal_size_min 0.350
_refine_diff_density_max 0.258
_refine_diff_density_min -0.287
_refine_ls_extinction_coef 0.0135(11)
_refine_ls_extinction_expression Fc^*^=kFc[1+0.001xFc^2^\l^3^/sin(2\q)]^-1/4^
_refine_ls_extinction_method
;
SHELXL2018 (Sheldrick, 2015)
;
_refine_ls_goodness_of_fit_ref 1.029
_refine_ls_hydrogen_treatment mixed
_refine_ls_matrix_type full
_refine_ls_number_parameters 301
_refine_ls_number_reflns 4807
_refine_ls_number_restraints 0
_refine_ls_restrained_S_all 1.029
_refine_ls_R_factor_all 0.0699
_refine_ls_R_factor_gt 0.0470
_refine_ls_shift/su_max 0.001
_refine_ls_shift/su_mean 0.000
_refine_ls_structure_factor_coef Fsqd
_refine_ls_weighting_details 'w=1/[\s^2^(Fo^2^)+(0.0461P)^2^+1.5828P] where P=(Fo^2^+2Fc^2^)/3'
_refine_ls_weighting_scheme calc
_refine_ls_wR_factor_gt 0.1087
_refine_ls_wR_factor_ref 0.1287
_reflns_number_gt 3593
_reflns_number_total 4807
_reflns_threshold_expression 'I > 2\s(I)'
_cod_data_source_file zl4037sup1.cif
_cod_data_source_block I
_cod_original_sg_symbol_H-M 'P 21/n'
_cod_database_code 1557252
_shelx_space_group_comment
;
The symmetry employed for this shelxl refinement is uniquely defined
by the following loop, which should always be used as a source of
symmetry information in preference to the above space-group names.
They are only intended as comments.
;
_shelx_estimated_absorpt_t_min 0.920
_shelx_estimated_absorpt_t_max 0.937

loop_
_space_group_symop_operation_xyz
'x, y, z'
'-x+1/2, y+1/2, -z+1/2'
'-x, -y, -z'
'x-1/2, -y-1/2, z-1/2'

loop_
_atom_site_type_symbol
_atom_site_label
_atom_site_fract_x
_atom_site_fract_y
_atom_site_fract_z
_atom_site_U_iso_or_equiv
_atom_site_adp_type
_atom_site_calc_flag
_atom_site_occupancy
Cl Cl1 1.10374(7) 0.46682(6) 1.17331(2) 0.0588(2) Uani d 1
O O1 0.67555(18) 0.23218(14) 0.99506(7) 0.0538(4) Uani d 1
H H1 0.647(3) 0.2890(19) 0.9625(11) 0.081 Uiso calc 1
N N1 0.65078(19) 0.43455(15) 0.93998(7) 0.0412(4) Uani d 1
N N2 0.71390(18) 0.61739(15) 0.97832(6) 0.0367(4) Uani d 1
C C1 0.7255(2) 0.49090(18) 0.98494(8) 0.0374(4) Uani d 1
C C2 0.6291(2) 0.64067(18) 0.92560(7) 0.0365(4) Uani d 1
C C3 0.5904(2) 0.52542(18) 0.90324(8) 0.0372(4) Uani d 1
C C4 0.8032(2) 0.42008(18) 1.03298(8) 0.0369(4) Uani d 1
C C5 0.7687(2) 0.29210(19) 1.03599(8) 0.0404(5) Uani d 1
C C6 0.8346(2) 0.2226(2) 1.08197(9) 0.0451(5) Uani d 1
H H6 0.808858 0.139367 1.084268 0.054 Uiso calc 1
C C7 0.9371(2) 0.2747(2) 1.12404(8) 0.0453(5) Uani d 1
H H7 0.980055 0.227497 1.154686 0.054 Uiso calc 1
C C8 0.9756(2) 0.3984(2) 1.12027(8) 0.0407(5) Uani d 1
C C9 0.9117(2) 0.47049(19) 1.07553(8) 0.0401(4) Uani d 1
H H9 0.940636 0.553051 1.073556 0.048 Uiso calc 1
C C10 0.7779(2) 0.70811(17) 1.01924(7) 0.0343(4) Uani d 1
C C11 0.7207(2) 0.7207(2) 1.06745(8) 0.0410(5) Uani d 1
H H11 0.634020 0.678509 1.071702 0.049 Uiso calc 1
C C12 0.7936(2) 0.7967(2) 1.10933(8) 0.0465(5) Uani d 1
H H12 0.755755 0.804476 1.142025 0.056 Uiso calc 1
C C13 0.9217(2) 0.86161(19) 1.10368(8) 0.0431(5) Uani d 1
C C14 0.9724(2) 0.8518(2) 1.05376(9) 0.0483(5) Uani d 1
H H14 1.055933 0.897377 1.048605 0.058 Uiso calc 1
C C15 0.9012(2) 0.7755(2) 1.01134(8) 0.0428(5) Uani d 1
H H15 0.936377 0.769909 0.978027 0.051 Uiso calc 1
C C16 1.0063(3) 0.9367(2) 1.15138(10) 0.0616(7) Uani d 1
H H16A 0.936247 0.989876 1.165958 0.074 Uiso calc 1
H H16B 1.078251 0.989614 1.137768 0.074 Uiso calc 1
C C17 1.0880(4) 0.8561(3) 1.19769(13) 0.0940(11) Uani d 1
H H17A 1.139962 0.907784 1.227008 0.141 Uiso calc 1
H H17B 1.017021 0.804672 1.211867 0.141 Uiso calc 1
H H17C 1.159005 0.804410 1.183681 0.141 Uiso calc 1
C C18 0.6046(2) 0.76627(18) 0.90155(8) 0.0372(4) Uani d 1
C C19 0.5629(3) 0.8667(2) 0.93102(9) 0.0504(5) Uani d 1
H H19 0.549954 0.855868 0.967564 0.061 Uiso calc 1
C C20 0.5404(3) 0.9826(2) 0.90656(11) 0.0641(7) Uani d 1
H H20 0.513916 1.049426 0.926859 0.077 Uiso calc 1
C C21 0.5569(3) 0.9994(2) 0.85245(12) 0.0686(8) Uani d 1
H H21 0.540690 1.077261 0.835939 0.082 Uiso calc 1
C C22 0.5975(3) 0.9009(2) 0.82270(10) 0.0639(7) Uani d 1
H H22 0.608119 0.912305 0.785941 0.077 Uiso calc 1
C C23 0.6226(2) 0.7851(2) 0.84696(9) 0.0475(5) Uani d 1
H H23 0.651751 0.719374 0.826657 0.057 Uiso calc 1
C C24 0.4960(2) 0.48681(18) 0.85017(8) 0.0376(4) Uani d 1
C C25 0.3671(2) 0.5502(2) 0.82669(9) 0.0490(5) Uani d 1
H H25 0.341256 0.623145 0.843045 0.059 Uiso calc 1
C C26 0.2763(3) 0.5057(3) 0.77900(10) 0.0602(6) Uani d 1
H H26 0.190035 0.549194 0.763527 0.072 Uiso calc 1
C C27 0.3123(3) 0.3978(3) 0.75417(9) 0.0599(6) Uani d 1
H H27 0.250298 0.368055 0.722302 0.072 Uiso calc 1
C C28 0.4405(3) 0.3347(2) 0.77687(9) 0.0568(6) Uani d 1
H H28 0.466097 0.262341 0.760037 0.068 Uiso calc 1
C C29 0.5316(3) 0.3779(2) 0.82458(8) 0.0471(5) Uani d 1
H H29 0.617670 0.333929 0.839817 0.057 Uiso calc 1

loop_
_atom_site_aniso_label
_atom_site_aniso_U_11
_atom_site_aniso_U_22
_atom_site_aniso_U_33
_atom_site_aniso_U_12
_atom_site_aniso_U_13
_atom_site_aniso_U_23
Cl1 0.0561(3) 0.0675(4) 0.0446(3) 0.0094(3) -0.0121(2) -0.0065(3)
O1 0.0686(10) 0.0383(8) 0.0474(9) -0.0101(7) -0.0079(7) 0.0039(7)
N1 0.0487(10) 0.0358(9) 0.0348(8) -0.0001(7) -0.0034(7) 0.0022(7)
N2 0.0440(9) 0.0315(8) 0.0318(8) -0.0011(7) -0.0006(7) 0.0009(6)
C1 0.0424(10) 0.0343(10) 0.0326(9) 0.0000(8) -0.0008(8) 0.0025(8)
C2 0.0400(10) 0.0363(10) 0.0311(9) 0.0031(8) 0.0011(8) 0.0010(8)
C3 0.0414(10) 0.0362(10) 0.0316(9) 0.0025(8) 0.0006(8) 0.0026(8)
C4 0.0421(10) 0.0335(10) 0.0336(9) 0.0027(8) 0.0027(8) 0.0030(8)
C5 0.0450(11) 0.0380(10) 0.0372(10) 0.0005(9) 0.0043(8) 0.0021(8)
C6 0.0543(12) 0.0377(11) 0.0433(11) 0.0023(9) 0.0086(9) 0.0089(9)
C7 0.0515(12) 0.0488(12) 0.0347(10) 0.0112(10) 0.0051(9) 0.0110(9)
C8 0.0416(10) 0.0466(12) 0.0320(10) 0.0096(9) 0.0020(8) -0.0016(9)
C9 0.0441(11) 0.0364(10) 0.0370(10) 0.0052(8) -0.0001(8) 0.0020(8)
C10 0.0372(9) 0.0331(9) 0.0304(9) 0.0013(8) 0.0004(7) -0.0011(7)
C11 0.0377(10) 0.0483(12) 0.0373(10) -0.0013(9) 0.0076(8) 0.0021(9)
C12 0.0518(12) 0.0558(13) 0.0321(10) 0.0068(10) 0.0083(9) -0.0040(9)
C13 0.0497(12) 0.0388(11) 0.0368(10) 0.0045(9) -0.0024(9) -0.0023(9)
C14 0.0479(12) 0.0486(12) 0.0478(12) -0.0126(10) 0.0073(9) -0.0018(10)
C15 0.0477(11) 0.0466(12) 0.0355(10) -0.0050(9) 0.0109(9) -0.0023(9)
C16 0.0747(16) 0.0534(14) 0.0492(13) -0.0026(12) -0.0083(12) -0.0121(11)
C17 0.113(3) 0.083(2) 0.0662(18) -0.0077(19) -0.0367(17) 0.0015(16)
C18 0.0393(10) 0.0357(10) 0.0337(9) 0.0006(8) -0.0007(8) 0.0013(8)
C19 0.0603(14) 0.0431(12) 0.0457(12) 0.0093(10) 0.0038(10) -0.0019(10)
C20 0.0767(17) 0.0389(12) 0.0701(17) 0.0139(12) -0.0044(13) -0.0034(12)
C21 0.0850(19) 0.0389(13) 0.0733(18) 0.0027(12) -0.0085(14) 0.0181(12)
C22 0.0799(17) 0.0586(15) 0.0495(14) -0.0013(13) 0.0021(12) 0.0194(12)
C23 0.0583(13) 0.0450(12) 0.0377(11) 0.0030(10) 0.0047(9) 0.0056(9)
C24 0.0414(10) 0.0391(10) 0.0307(9) -0.0038(8) 0.0025(8) 0.0006(8)
C25 0.0476(12) 0.0532(13) 0.0431(11) 0.0037(10) 0.0000(9) -0.0028(10)
C26 0.0478(13) 0.0774(18) 0.0484(13) 0.0038(12) -0.0092(10) -0.0020(12)
C27 0.0625(15) 0.0707(17) 0.0408(12) -0.0156(13) -0.0060(11) -0.0064(12)
C28 0.0792(17) 0.0480(13) 0.0403(12) -0.0074(12) 0.0030(11) -0.0107(10)
C29 0.0577(13) 0.0409(11) 0.0391(11) 0.0029(10) -0.0009(9) -0.0013(9)

loop_
_atom_type_symbol
_atom_type_description
_atom_type_scat_dispersion_real
_atom_type_scat_dispersion_imag
_atom_type_scat_source
C C 0.0033 0.0016 'International Tables Vol C Tables 4.2.6.8 and 6.1.1.4'
H H 0.0000 0.0000 'International Tables Vol C Tables 4.2.6.8 and 6.1.1.4'
N N 0.0061 0.0033 'International Tables Vol C Tables 4.2.6.8 and 6.1.1.4'
O O 0.0106 0.0060 'International Tables Vol C Tables 4.2.6.8 and 6.1.1.4'
Cl Cl 0.1484 0.1585 'International Tables Vol C Tables 4.2.6.8 and 6.1.1.4'

loop_
_geom_angle_atom_site_label_1
_geom_angle_atom_site_label_2
_geom_angle_atom_site_label_3
_geom_angle
C5 O1 H1 109.5
C1 N1 C3 107.38(16)
C1 N2 C2 107.68(15)
C1 N2 C10 125.28(15)
C2 N2 C10 127.04(16)
N1 C1 N2 109.82(16)
N1 C1 C4 121.54(17)
N2 C1 C4 128.64(17)
C3 C2 N2 105.22(16)
C3 C2 C18 131.25(17)
N2 C2 C18 123.34(17)
N1 C3 C2 109.88(16)
N1 C3 C24 118.18(17)
C2 C3 C24 131.90(18)
C9 C4 C5 117.94(17)
C9 C4 C1 124.14(17)
C5 C4 C1 117.91(17)
O1 C5 C6 117.42(18)
O1 C5 C4 122.68(17)
C6 C5 C4 119.88(19)
C7 C6 C5 121.2(2)
C7 C6 H6 119.4
C5 C6 H6 119.4
C6 C7 C8 119.18(18)
C6 C7 H7 120.4
C8 C7 H7 120.4
C9 C8 C7 121.29(19)
C9 C8 Cl1 118.69(17)
C7 C8 Cl1 120.00(15)
C8 C9 C4 120.42(19)
C8 C9 H9 119.8
C4 C9 H9 119.8
C15 C10 C11 120.72(18)
C15 C10 N2 119.52(17)
C11 C10 N2 119.63(17)
C10 C11 C12 119.32(19)
C10 C11 H11 120.3
C12 C11 H11 120.3
C11 C12 C13 121.36(19)
C11 C12 H12 119.3
C13 C12 H12 119.3
C12 C13 C14 118.03(19)
C12 C13 C16 120.6(2)
C14 C13 C16 121.3(2)
C13 C14 C15 121.4(2)
C13 C14 H14 119.3
C15 C14 H14 119.3
C10 C15 C14 119.03(19)
C10 C15 H15 120.5
C14 C15 H15 120.5
C13 C16 C17 112.5(2)
C13 C16 H16A 109.1
C17 C16 H16A 109.1
C13 C16 H16B 109.1
C17 C16 H16B 109.1
H16A C16 H16B 107.8
C16 C17 H17A 109.5
C16 C17 H17B 109.5
H17A C17 H17B 109.5
C16 C17 H17C 109.5
H17A C17 H17C 109.5
H17B C17 H17C 109.5
C23 C18 C19 118.45(19)
C23 C18 C2 118.78(18)
C19 C18 C2 122.77(18)
C20 C19 C18 120.6(2)
C20 C19 H19 119.7
C18 C19 H19 119.7
C21 C20 C19 120.2(2)
C21 C20 H20 119.9
C19 C20 H20 119.9
C20 C21 C22 119.8(2)
C20 C21 H21 120.1
C22 C21 H21 120.1
C21 C22 C23 120.5(2)
C21 C22 H22 119.8
C23 C22 H22 119.8
C22 C23 C18 120.4(2)
C22 C23 H23 119.8
C18 C23 H23 119.8
C25 C24 C29 118.41(19)
C25 C24 C3 122.32(19)
C29 C24 C3 119.12(18)
C26 C25 C24 120.3(2)
C26 C25 H25 119.8
C24 C25 H25 119.8
C27 C26 C25 120.8(2)
C27 C26 H26 119.6
C25 C26 H26 119.6
C28 C27 C26 119.4(2)
C28 C27 H27 120.3
C26 C27 H27 120.3
C27 C28 C29 120.4(2)
C27 C28 H28 119.8
C29 C28 H28 119.8
C28 C29 C24 120.7(2)
C28 C29 H29 119.6
C24 C29 H29 119.6

loop_
_geom_bond_atom_site_label_1
_geom_bond_atom_site_label_2
_geom_bond_distance
Cl1 C8 1.738(2)
O1 C5 1.349(2)
O1 H1 1.00(3)
N1 C1 1.327(2)
N1 C3 1.372(2)
N2 C1 1.372(2)
N2 C2 1.397(2)
N2 C10 1.441(2)
C1 C4 1.468(3)
C2 C3 1.375(3)
C2 C18 1.474(3)
C3 C24 1.477(3)
C4 C9 1.403(3)
C4 C5 1.417(3)
C5 C6 1.391(3)
C6 C7 1.373(3)
C6 H6 0.9300
C7 C8 1.383(3)
C7 H7 0.9300
C8 C9 1.379(3)
C9 H9 0.9300
C10 C15 1.376(3)
C10 C11 1.379(3)
C11 C12 1.380(3)
C11 H11 0.9300
C12 C13 1.384(3)
C12 H12 0.9300
C13 C14 1.386(3)
C13 C16 1.507(3)
C14 C15 1.386(3)
C14 H14 0.9300
C15 H15 0.9300
C16 C17 1.509(4)
C16 H16A 0.9700
C16 H16B 0.9700
C17 H17A 0.9600
C17 H17B 0.9600
C17 H17C 0.9600
C18 C23 1.390(3)
C18 C19 1.390(3)
C19 C20 1.382(3)
C19 H19 0.9300
C20 C21 1.371(4)
C20 H20 0.9300
C21 C22 1.373(4)
C21 H21 0.9300
C22 C23 1.381(3)
C22 H22 0.9300
C23 H23 0.9300
C24 C25 1.383(3)
C24 C29 1.394(3)
C25 C26 1.383(3)
C25 H25 0.9300
C26 C27 1.377(4)
C26 H26 0.9300
C27 C28 1.372(4)
C27 H27 0.9300
C28 C29 1.381(3)
C28 H28 0.9300
C29 H29 0.9300

loop_
_geom_hbond_atom_site_label_D
_geom_hbond_atom_site_label_H
_geom_hbond_atom_site_label_A
_geom_hbond_site_symmetry_A
_geom_hbond_distance_DH
_geom_hbond_distance_HA
_geom_hbond_distance_DA
_geom_hbond_angle_DHA
O1 H1 N1 . 1.00 1.66 2.5490(10) 145
C19 H19 O1 3_667 0.93 2.57 3.242(3) 129
C15 H15 Cg 3_767 0.93 2.72 3.527(2) 146

loop_
_geom_torsion_atom_site_label_1
_geom_torsion_atom_site_label_2
_geom_torsion_atom_site_label_3
_geom_torsion_atom_site_label_4
_geom_torsion
C3 N1 C1 N2 0.4(2)
C3 N1 C1 C4 179.45(17)
C2 N2 C1 N1 -1.1(2)
C10 N2 C1 N1 178.44(17)
C2 N2 C1 C4 179.94(19)
C10 N2 C1 C4 -0.5(3)
C1 N2 C2 C3 1.3(2)
C10 N2 C2 C3 -178.22(17)
C1 N2 C2 C18 -174.15(18)
C10 N2 C2 C18 6.3(3)
C1 N1 C3 C2 0.4(2)
C1 N1 C3 C24 -177.67(17)
N2 C2 C3 N1 -1.1(2)
C18 C2 C3 N1 173.9(2)
N2 C2 C3 C24 176.7(2)
C18 C2 C3 C24 -8.4(4)
N1 C1 C4 C9 164.28(19)
N2 C1 C4 C9 -16.9(3)
N1 C1 C4 C5 -14.4(3)
N2 C1 C4 C5 164.4(2)
C9 C4 C5 O1 -174.41(19)
C1 C4 C5 O1 4.4(3)
C9 C4 C5 C6 4.1(3)
C1 C4 C5 C6 -177.12(19)
O1 C5 C6 C7 176.40(19)
C4 C5 C6 C7 -2.2(3)
C5 C6 C7 C8 -0.3(3)
C6 C7 C8 C9 0.9(3)
C6 C7 C8 Cl1 179.40(16)
C7 C8 C9 C4 1.1(3)
Cl1 C8 C9 C4 -177.38(15)
C5 C4 C9 C8 -3.6(3)
C1 C4 C9 C8 177.71(19)
C1 N2 C10 C15 107.0(2)
C2 N2 C10 C15 -73.5(3)
C1 N2 C10 C11 -68.8(3)
C2 N2 C10 C11 110.7(2)
C15 C10 C11 C12 -3.6(3)
N2 C10 C11 C12 172.22(18)
C10 C11 C12 C13 0.8(3)
C11 C12 C13 C14 2.3(3)
C11 C12 C13 C16 -175.5(2)
C12 C13 C14 C15 -2.6(3)
C16 C13 C14 C15 175.1(2)
C11 C10 C15 C14 3.3(3)
N2 C10 C15 C14 -172.56(18)
C13 C14 C15 C10 -0.1(3)
C12 C13 C16 C17 71.3(3)
C14 C13 C16 C17 -106.4(3)
C3 C2 C18 C23 -40.4(3)
N2 C2 C18 C23 133.8(2)
C3 C2 C18 C19 139.0(2)
N2 C2 C18 C19 -46.8(3)
C23 C18 C19 C20 -0.2(3)
C2 C18 C19 C20 -179.6(2)
C18 C19 C20 C21 1.0(4)
C19 C20 C21 C22 -0.7(4)
C20 C21 C22 C23 -0.4(4)
C21 C22 C23 C18 1.1(4)
C19 C18 C23 C22 -0.8(3)
C2 C18 C23 C22 178.6(2)
N1 C3 C24 C25 140.6(2)
C2 C3 C24 C25 -37.0(3)
N1 C3 C24 C29 -34.8(3)
C2 C3 C24 C29 147.5(2)
C29 C24 C25 C26 0.1(3)
C3 C24 C25 C26 -175.4(2)
C24 C25 C26 C27 0.1(4)
C25 C26 C27 C28 -0.6(4)
C26 C27 C28 C29 0.8(4)
C27 C28 C29 C24 -0.6(4)
C25 C24 C29 C28 0.1(3)
C3 C24 C29 C28 175.8(2)

_cod_database_fobs_code 1557252
